data_4035241
loop_
_publ_author_name
'Karishma, Pidiyara'
'Mahesha, Chikkagundagal K.'
'Agarwal, Devesh S.'
'Mandal, Sanjay K.'
'Sakhuja, Rajeev'

_publ_section_title
;
 Additive-Driven Rhodium-Catalyzed [4+1]/[4+2] Annulations of
 N-Arylphthalazine-1,4-dione with \a-Diazo Carbonyl Compounds.
;
_journal_issue 19
_journal_name_full 'The Journal of organic chemistry'
_journal_page_first 11661
_journal_page_last 11673
_journal_paper_doi 10.1021/acs.joc.8b01630
_journal_volume 83
_journal_year 2018
_chemical_formula_moiety 'C21 H18 N2 O4'
_chemical_formula_sum 'C21 H18 N2 O4'
_chemical_formula_weight 362.37
_space_group_crystal_system triclinic
_space_group_IT_number 2
_space_group_name_Hall '-P 1'
_space_group_name_H-M_alt 'P -1'
_atom_sites_solution_hydrogens geom
_cell_angle_alpha 112.83(2)
_cell_angle_beta 99.88(2)
_cell_angle_gamma 102.02(2)
_cell_formula_units_Z 2
_cell_length_a 8.797(14)
_cell_length_b 9.714(15)
_cell_length_c 11.666(18)
_cell_measurement_reflns_used 4109
_cell_measurement_temperature 296.(2)
_cell_measurement_theta_max 24.3882
_cell_measurement_theta_min 2.3866
_cell_volume 863(2)
_computing_cell_refinement 'SAINT V8.34A (Bruker AXS Inc., 2013)'
_computing_data_collection 'APEX2 (Bruker)'
_computing_data_reduction 'SAINT V8.34A (Bruker AXS Inc., 2013)'
_computing_molecular_graphics 'SHELXTL (Bruker AXS)'
_computing_publication_material 'SHELXTL (Bruker AXS)'
_computing_structure_refinement 'SHELXL-2014/7 (Sheldrick, 2014)'
_computing_structure_solution 'SHELXL-2014/7 (Sheldrick, 2014)'
_diffrn_ambient_temperature 296.(2)
_diffrn_detector_area_resol_mean 8.3333
_diffrn_measured_fraction_theta_full 0.996
_diffrn_measured_fraction_theta_max 0.996
_diffrn_measurement_device_type 'Bruker Kappa APEX II'
_diffrn_measurement_method 'phi and omega scans'
_diffrn_radiation_monochromator graphite
_diffrn_radiation_type MoK\a
_diffrn_radiation_wavelength 0.71073
_diffrn_reflns_av_R_equivalents 0.0345
_diffrn_reflns_av_unetI/netI 0.0302
_diffrn_reflns_limit_h_max 10
_diffrn_reflns_limit_h_min -10
_diffrn_reflns_limit_k_max 11
_diffrn_reflns_limit_k_min -11
_diffrn_reflns_limit_l_max 13
_diffrn_reflns_limit_l_min -13
_diffrn_reflns_number 11469
_diffrn_reflns_theta_full 25.23
_diffrn_reflns_theta_max 25.23
_diffrn_reflns_theta_min 1.97
_diffrn_source fine-focus
_diffrn_source_type 'sealed tube'
_exptl_absorpt_coefficient_mu 0.098
_exptl_absorpt_correction_T_max 0.7452
_exptl_absorpt_correction_T_min 0.6738
_exptl_absorpt_correction_type multi-scan
_exptl_absorpt_process_details 'SADABS V2014/5 (Bruker AXS Inc.)'
_exptl_crystal_colour colorless
_exptl_crystal_density_diffrn 1.395
_exptl_crystal_density_method 'not measured'
_exptl_crystal_description needle
_exptl_crystal_F_000 380
_exptl_crystal_size_max 0.23
_exptl_crystal_size_mid 0.15
_exptl_crystal_size_min 0.10
_refine_diff_density_max 0.337
_refine_diff_density_min -0.305
_refine_ls_extinction_method none
_refine_ls_goodness_of_fit_ref 1.050
_refine_ls_hydrogen_treatment constr
_refine_ls_matrix_type full
_refine_ls_number_parameters 247
_refine_ls_number_reflns 3099
_refine_ls_number_restraints 0
_refine_ls_restrained_S_all 1.050
_refine_ls_R_factor_all 0.0553
_refine_ls_R_factor_gt 0.0446
_refine_ls_shift/su_max 0.020
_refine_ls_shift/su_mean 0.000
_refine_ls_structure_factor_coef Fsqd
_refine_ls_weighting_details 'w=1/[\s^2^(Fo^2^)+(0.0846P)^2^+0.1496P] where P=(Fo^2^+2Fc^2^)/3'
_refine_ls_weighting_scheme calc
_refine_ls_wR_factor_gt 0.1323
_refine_ls_wR_factor_ref 0.1418
_reflns_number_gt 2504
_reflns_number_total 3099
_reflns_threshold_expression 'I > 2\s(I)'
_cod_data_source_file jo8b01630_si_003.cif
_cod_data_source_block I
_cod_original_cell_volume 863.(2)
_cod_database_code 4035241

loop_
_space_group_symop_operation_xyz
'x, y, z'
'-x, -y, -z'

loop_
_atom_site_type_symbol
_atom_site_label
_atom_site_fract_x
_atom_site_fract_y
_atom_site_fract_z
_atom_site_U_iso_or_equiv
_atom_site_adp_type
_atom_site_calc_flag
_atom_site_refinement_flags_adp
_atom_site_refinement_flags_posn
_atom_site_occupancy
O O1 0.63039(15) 0.32360(19) 0.22134(14) 0.0603(4) Uani d . . 1
O O2 0.71422(16) 0.5070(2) 0.15882(19) 0.0769(6) Uani d . . 1
O O3 0.24228(16) 0.08667(17) -0.31196(12) 0.0551(4) Uani d . . 1
O O4 -0.11920(14) 0.12856(15) 0.01770(12) 0.0448(3) Uani d . . 1
N N1 0.11165(16) 0.21517(16) -0.02865(13) 0.0342(3) Uani d . . 1
N N2 0.21671(16) 0.17953(17) -0.10797(13) 0.0349(4) Uani d . . 1
C C1 -0.0981(2) -0.0131(2) -0.19354(16) 0.0365(4) Uani d . . 1
C C2 -0.2493(2) -0.1231(2) -0.2332(2) 0.0477(5) Uani d . . 1
H H1 -0.307 -0.1242 -0.1736 0.057 Uiso calc U R 1
C C3 -0.3125(3) -0.2301(2) -0.3612(2) 0.0590(6) Uani d . . 1
H H2 -0.412 -0.3058 -0.3878 0.071 Uiso calc U R 1
C C4 -0.2288(3) -0.2261(3) -0.4511(2) 0.0592(6) Uani d . . 1
H H3 -0.2746 -0.2968 -0.5379 0.071 Uiso calc U R 1
C C5 -0.0792(2) -0.1187(2) -0.41302(18) 0.0489(5) Uani d . . 1
H H4 -0.0232 -0.1171 -0.4735 0.059 Uiso calc U R 1
C C6 -0.0121(2) -0.0119(2) -0.28278(17) 0.0386(4) Uani d . . 1
C C7 0.1562(2) 0.0906(2) -0.23982(16) 0.0392(4) Uani d . . 1
C C8 -0.03823(19) 0.1105(2) -0.05912(16) 0.0354(4) Uani d . . 1
C C9 0.38323(19) 0.2242(2) -0.03969(16) 0.0344(4) Uani d . . 1
C C10 0.4790(2) 0.1198(2) -0.09742(19) 0.0459(5) Uani d . . 1
H H6 0.4935 0.1261 -0.1751 0.069 Uiso calc U R 1
H H7 0.4225 0.0137 -0.1178 0.069 Uiso calc U R 1
H H5 0.5829 0.152 -0.0366 0.069 Uiso calc U R 1
C C11 0.16631(19) 0.37143(19) 0.07256(15) 0.0321(4) Uani d . . 1
C C12 0.0604(2) 0.4518(2) 0.11642(17) 0.0381(4) Uani d . . 1
H H8 -0.0507 0.4048 0.0804 0.046 Uiso calc U R 1
C C13 0.1206(2) 0.6026(2) 0.21428(17) 0.0416(4) Uani d . . 1
H H9 0.0485 0.6562 0.244 0.05 Uiso calc U R 1
C C14 0.2853(2) 0.6766(2) 0.26959(17) 0.0399(4) Uani d . . 1
C C15 0.3897(2) 0.5948(2) 0.22289(17) 0.0381(4) Uani d . . 1
H H13 0.5008 0.6432 0.2578 0.046 Uiso calc U R 1
C C16 0.33307(19) 0.4425(2) 0.12528(16) 0.0330(4) Uani d . . 1
C C17 0.3502(3) 0.8411(2) 0.37534(19) 0.0513(5) Uani d . . 1
H H12 0.4554 0.8562 0.4267 0.077 Uiso calc U R 1
H H10 0.2784 0.8589 0.4292 0.077 Uiso calc U R 1
H H11 0.3585 0.9136 0.3378 0.077 Uiso calc U R 1
C C18 0.43819(19) 0.35095(19) 0.07421(16) 0.0339(4) Uani d . . 1
C C19 0.6093(2) 0.4031(2) 0.15376(17) 0.0385(4) Uani d . . 1
C C20 0.7943(2) 0.3611(3) 0.3012(2) 0.0651(7) Uani d . . 1
H H14 0.8537 0.4696 0.3281 0.078 Uiso calc U R 1
H H15 0.8515 0.295 0.2521 0.078 Uiso calc U R 1
C C21 0.7816(3) 0.3341(3) 0.4152(2) 0.0721(7) Uani d . . 1
H H16 0.7339 0.4066 0.4673 0.108 Uiso calc U R 1
H H18 0.8877 0.3492 0.4652 0.108 Uiso calc U R 1
H H17 0.7152 0.2289 0.3875 0.108 Uiso calc U R 1

loop_
_atom_site_aniso_label
_atom_site_aniso_U_11
_atom_site_aniso_U_22
_atom_site_aniso_U_33
_atom_site_aniso_U_12
_atom_site_aniso_U_13
_atom_site_aniso_U_23
O1 0.0320(7) 0.0874(11) 0.0652(9) 0.0033(7) -0.0015(6) 0.0510(9)
O2 0.0306(8) 0.0750(11) 0.1316(16) 0.0025(7) 0.0020(8) 0.0673(11)
O3 0.0504(8) 0.0687(10) 0.0382(7) 0.0075(7) 0.0166(6) 0.0190(7)
O4 0.0344(7) 0.0491(8) 0.0472(7) 0.0059(6) 0.0146(6) 0.0195(6)
N1 0.0268(7) 0.0357(8) 0.0346(7) 0.0060(6) 0.0083(6) 0.0116(6)
N2 0.0286(7) 0.0382(8) 0.0337(8) 0.0065(6) 0.0095(6) 0.0130(6)
C1 0.0328(9) 0.0346(9) 0.0396(10) 0.0076(7) 0.0029(7) 0.0183(8)
C2 0.0372(10) 0.0431(11) 0.0538(12) 0.0029(8) 0.0029(9) 0.0209(9)
C3 0.0413(11) 0.0462(12) 0.0639(14) -0.0012(9) -0.0042(10) 0.0138(11)
C4 0.0556(13) 0.0495(12) 0.0448(11) 0.0093(10) -0.0081(10) 0.0055(10)
C5 0.0501(11) 0.0494(12) 0.0370(10) 0.0130(9) 0.0023(8) 0.0138(9)
C6 0.0375(10) 0.0374(10) 0.0379(9) 0.0112(8) 0.0037(7) 0.0164(8)
C7 0.0410(10) 0.0399(10) 0.0343(9) 0.0095(8) 0.0079(8) 0.0165(8)
C8 0.0287(9) 0.0374(10) 0.0402(9) 0.0072(7) 0.0059(7) 0.0201(8)
C9 0.0275(8) 0.0380(10) 0.0387(9) 0.0072(7) 0.0096(7) 0.0188(8)
C10 0.0411(10) 0.0467(11) 0.0486(11) 0.0164(9) 0.0150(8) 0.0170(9)
C11 0.0303(8) 0.0321(9) 0.0317(8) 0.0074(7) 0.0067(7) 0.0138(7)
C12 0.0298(9) 0.0409(10) 0.0410(10) 0.0103(7) 0.0084(7) 0.0163(8)
C13 0.0400(10) 0.0412(10) 0.0438(10) 0.0165(8) 0.0138(8) 0.0158(9)
C14 0.0435(10) 0.0367(10) 0.0373(9) 0.0106(8) 0.0094(8) 0.0156(8)
C15 0.0314(9) 0.0374(10) 0.0393(9) 0.0058(7) 0.0045(7) 0.0153(8)
C16 0.0291(8) 0.0348(9) 0.0339(9) 0.0075(7) 0.0058(7) 0.0164(8)
C17 0.0567(12) 0.0379(11) 0.0474(11) 0.0112(9) 0.0127(9) 0.0092(9)
C18 0.0269(8) 0.0354(9) 0.0389(9) 0.0069(7) 0.0087(7) 0.0174(8)
C19 0.0285(9) 0.0382(10) 0.0460(10) 0.0103(8) 0.0096(7) 0.0160(8)
C20 0.0348(11) 0.1014(19) 0.0574(13) 0.0150(11) 0.0003(9) 0.0412(13)
C21 0.0636(15) 0.097(2) 0.0611(14) 0.0259(14) 0.0067(11) 0.0435(14)

loop_
_atom_type_symbol
_atom_type_description
_atom_type_scat_dispersion_real
_atom_type_scat_dispersion_imag
_atom_type_scat_source
C C 0.0033 0.0016 'International Tables Vol C Tables 4.2.6.8 and 6.1.1.4'
H H 0.0000 0.0000 'International Tables Vol C Tables 4.2.6.8 and 6.1.1.4'
N N 0.0061 0.0033 'International Tables Vol C Tables 4.2.6.8 and 6.1.1.4'
O O 0.0106 0.0060 'International Tables Vol C Tables 4.2.6.8 and 6.1.1.4'

loop_
_geom_angle_atom_site_label_1
_geom_angle_atom_site_label_2
_geom_angle_atom_site_label_3
_geom_angle
C19 O1 C20 117.24(16)
C8 N1 N2 120.89(16)
C8 N1 C11 124.22(15)
N2 N1 C11 114.47(14)
C7 N2 N1 120.90(16)
C7 N2 C9 123.50(14)
N1 N2 C9 115.10(17)
C6 C1 C2 120.16(18)
C6 C1 C8 120.61(18)
C2 C1 C8 118.98(17)
C3 C2 C1 119.4(2)
C3 C2 H1 120.3
C1 C2 H1 120.3
C2 C3 C4 120.5(2)
C2 C3 H2 119.8
C4 C3 H2 119.8
C5 C4 C3 120.6(2)
C5 C4 H3 119.7
C3 C4 H3 119.7
C4 C5 C6 119.3(2)
C4 C5 H4 120.3
C6 C5 H4 120.3
C1 C6 C5 120.0(2)
C1 C6 C7 120.73(18)
C5 C6 C7 119.05(17)
O3 C7 N2 121.40(19)
O3 C7 C6 123.63(18)
N2 C7 C6 114.55(15)
O4 C8 N1 121.40(17)
O4 C8 C1 123.25(17)
N1 C8 C1 115.08(16)
C18 C9 N2 117.47(15)
C18 C9 C10 125.16(17)
N2 C9 C10 117.25(17)
C9 C10 H6 109.5
C9 C10 H7 109.5
H6 C10 H7 109.5
C9 C10 H5 109.5
H6 C10 H5 109.5
H7 C10 H5 109.5
C12 C11 C16 120.38(18)
C12 C11 N1 122.11(16)
C16 C11 N1 117.50(15)
C11 C12 C13 119.42(18)
C11 C12 H8 120.3
C13 C12 H8 120.3
C12 C13 C14 121.83(16)
C12 C13 H9 119.1
C14 C13 H9 119.1
C15 C14 C13 117.89(19)
C15 C14 C17 120.46(18)
C13 C14 C17 121.65(17)
C14 C15 C16 121.69(18)
C14 C15 H13 119.2
C16 C15 H13 119.2
C15 C16 C11 118.78(15)
C15 C16 C18 123.68(17)
C11 C16 C18 117.54(18)
C14 C17 H12 109.5
C14 C17 H10 109.5
H12 C17 H10 109.5
C14 C17 H11 109.5
H12 C17 H11 109.5
H10 C17 H11 109.5
C9 C18 C16 121.18(17)
C9 C18 C19 120.99(15)
C16 C18 C19 117.83(17)
O2 C19 O1 123.65(18)
O2 C19 C18 124.44(18)
O1 C19 C18 111.88(16)
O1 C20 C21 108.05(19)
O1 C20 H14 110.1
C21 C20 H14 110.1
O1 C20 H15 110.1
C21 C20 H15 110.1
H14 C20 H15 108.4
C20 C21 H16 109.5
C20 C21 H18 109.5
H16 C21 H18 109.5
C20 C21 H17 109.5
H16 C21 H17 109.5
H18 C21 H17 109.5

loop_
_geom_bond_atom_site_label_1
_geom_bond_atom_site_label_2
_geom_bond_distance
O1 C19 1.317(3)
O1 C20 1.462(3)
O2 C19 1.192(3)
O3 C7 1.220(3)
O4 C8 1.221(2)
N1 C8 1.378(3)
N1 N2 1.417(2)
N1 C11 1.428(3)
N2 C7 1.376(3)
N2 C9 1.427(3)
C1 C6 1.390(3)
C1 C2 1.392(3)
C1 C8 1.473(3)
C2 C3 1.375(3)
C2 H1 0.93
C3 C4 1.388(4)
C3 H2 0.93
C4 C5 1.373(3)
C4 H3 0.93
C5 C6 1.395(3)
C5 H4 0.93
C6 C7 1.476(3)
C9 C18 1.333(3)
C9 C10 1.488(3)
C10 H6 0.96
C10 H7 0.96
C10 H5 0.96
C11 C12 1.377(3)
C11 C16 1.395(3)
C12 C13 1.379(3)
C12 H8 0.93
C13 C14 1.385(3)
C13 H9 0.93
C14 C15 1.383(3)
C14 C17 1.500(3)
C15 C16 1.388(3)
C15 H13 0.93
C16 C18 1.456(3)
C17 H12 0.96
C17 H10 0.96
C17 H11 0.96
C18 C19 1.491(3)
C20 C21 1.470(4)
C20 H14 0.97
C20 H15 0.97
C21 H16 0.96
C21 H18 0.96
C21 H17 0.96

loop_
_geom_torsion_atom_site_label_1
_geom_torsion_atom_site_label_2
_geom_torsion_atom_site_label_3
_geom_torsion_atom_site_label_4
_geom_torsion
C8 N1 N2 C7 33.0(2)
C11 N1 N2 C7 -139.95(16)
C8 N1 N2 C9 -139.10(16)
C11 N1 N2 C9 47.96(19)
C6 C1 C2 C3 -0.1(3)
C8 C1 C2 C3 174.17(17)
C1 C2 C3 C4 -1.8(3)
C2 C3 C4 C5 2.2(3)
C3 C4 C5 C6 -0.6(3)
C2 C1 C6 C5 1.7(3)
C8 C1 C6 C5 -172.53(16)
C2 C1 C6 C7 -172.36(16)
C8 C1 C6 C7 13.4(3)
C4 C5 C6 C1 -1.3(3)
C4 C5 C6 C7 172.83(17)
N1 N2 C7 O3 164.08(16)
C9 N2 C7 O3 -24.5(3)
N1 N2 C7 C6 -23.1(2)
C9 N2 C7 C6 148.31(17)
C1 C6 C7 O3 173.29(17)
C5 C6 C7 O3 -0.8(3)
C1 C6 C7 N2 0.6(2)
C5 C6 C7 N2 -173.43(16)
N2 N1 C8 O4 168.65(15)
C11 N1 C8 O4 -19.1(3)
N2 N1 C8 C1 -17.1(2)
C11 N1 C8 C1 155.10(15)
C6 C1 C8 O4 168.96(17)
C2 C1 C8 O4 -5.3(3)
C6 C1 C8 N1 -5.1(2)
C2 C1 C8 N1 -179.41(15)
C7 N2 C9 C18 156.63(17)
N1 N2 C9 C18 -31.5(2)
C7 N2 C9 C10 -27.2(2)
N1 N2 C9 C10 144.71(16)
C8 N1 C11 C12 -24.9(2)
N2 N1 C11 C12 147.76(17)
C8 N1 C11 C16 156.07(16)
N2 N1 C11 C16 -31.3(2)
C16 C11 C12 C13 -0.9(3)
N1 C11 C12 C13 -179.87(15)
C11 C12 C13 C14 0.4(3)
C12 C13 C14 C15 0.5(3)
C12 C13 C14 C17 179.52(17)
C13 C14 C15 C16 -1.1(3)
C17 C14 C15 C16 179.91(16)
C14 C15 C16 C11 0.7(3)
C14 C15 C16 C18 -179.14(16)
C12 C11 C16 C15 0.3(2)
N1 C11 C16 C15 179.37(14)
C12 C11 C16 C18 -179.84(15)
N1 C11 C16 C18 -0.8(2)
N2 C9 C18 C16 -1.5(2)
C10 C9 C18 C16 -177.41(16)
N2 C9 C18 C19 178.18(15)
C10 C9 C18 C19 2.3(3)
C15 C16 C18 C9 -162.07(16)
C11 C16 C18 C9 18.1(2)
C15 C16 C18 C19 18.2(2)
C11 C16 C18 C19 -161.59(15)
C20 O1 C19 O2 -3.3(3)
C20 O1 C19 C18 178.54(17)
C9 C18 C19 O2 100.4(3)
C16 C18 C19 O2 -79.9(3)
C9 C18 C19 O1 -81.5(2)
C16 C18 C19 O1 98.2(2)
C19 O1 C20 C21 148.8(2)
